data_4026326
loop_
_publ_author_name
'Lev Kuno'
'Silvio E. Biali'

_publ_section_title
;
 Calix[4]arenes with Two Different Chemical Modifications at the Bridges
;
_journal_name_full 'Journal of Organic Chemistry'
_journal_page_first 3664
_journal_page_last 3675
_journal_paper_doi 10.1021/jo200580m
_journal_volume 76
_journal_year 2011
_chemical_formula_moiety 'C50 H64 O8'
_chemical_formula_sum 'C50 H64 O8'
_chemical_formula_weight 793.01
_chemical_name_systematic
;
 ?
;
_space_group_IT_number 2
_symmetry_cell_setting triclinic
_symmetry_space_group_name_Hall '-P 1'
_symmetry_space_group_name_H-M 'P -1'
_atom_sites_solution_hydrogens geom
_atom_sites_solution_primary direct
_atom_sites_solution_secondary difmap
_audit_creation_method SHELXL-97
_cell_angle_alpha 73.776(2)
_cell_angle_beta 79.225(2)
_cell_angle_gamma 69.132(2)
_cell_formula_units_Z 1
_cell_length_a 8.7840(12)
_cell_length_b 10.4740(14)
_cell_length_c 14.2802(19)
_cell_measurement_temperature 173(1)
_cell_volume 1173.1(3)
_computing_cell_refinement 'Bruker SMART'
_computing_data_collection 'Bruker SMART'
_computing_data_reduction 'Bruker SAINT'
_computing_molecular_graphics 'Bruker SHELXTL'
_computing_publication_material 'Bruker SHELXTL'
_computing_structure_refinement 'SHELXL-97 (Sheldrick, 1997)'
_computing_structure_solution 'SHELXS-97 (Sheldrick, 1990)'
_diffrn_ambient_temperature 173(1)
_diffrn_measured_fraction_theta_full 0.961
_diffrn_measured_fraction_theta_max 0.961
_diffrn_measurement_device_type 'CCD area detector'
_diffrn_measurement_method 'phi and omega scans'
_diffrn_radiation_monochromator graphite
_diffrn_radiation_source 'fine-focus sealed tube'
_diffrn_radiation_type MoK\a
_diffrn_radiation_wavelength 0.71073
_diffrn_reflns_av_R_equivalents 0.0189
_diffrn_reflns_av_sigmaI/netI 0.0240
_diffrn_reflns_limit_h_max 11
_diffrn_reflns_limit_h_min -11
_diffrn_reflns_limit_k_max 13
_diffrn_reflns_limit_k_min -13
_diffrn_reflns_limit_l_max 18
_diffrn_reflns_limit_l_min -18
_diffrn_reflns_number 13557
_diffrn_reflns_theta_full 28.04
_diffrn_reflns_theta_max 28.04
_diffrn_reflns_theta_min 2.14
_exptl_absorpt_coefficient_mu 0.075
_exptl_absorpt_correction_T_max 0.9729
_exptl_absorpt_correction_T_min 0.9694
_exptl_absorpt_correction_type none
_exptl_crystal_colour colorless
_exptl_crystal_density_diffrn 1.122
_exptl_crystal_description shapeless
_exptl_crystal_F_000 428
_exptl_crystal_size_max 0.42
_exptl_crystal_size_mid 0.38
_exptl_crystal_size_min 0.37
_refine_diff_density_max 0.549
_refine_diff_density_min -0.333
_refine_diff_density_rms 0.061
_refine_ls_extinction_method none
_refine_ls_goodness_of_fit_ref 1.051
_refine_ls_hydrogen_treatment constr
_refine_ls_matrix_type full
_refine_ls_number_parameters 301
_refine_ls_number_reflns 5456
_refine_ls_number_restraints 0
_refine_ls_restrained_S_all 1.051
_refine_ls_R_factor_all 0.0670
_refine_ls_R_factor_gt 0.0602
_refine_ls_shift/su_max 0.000
_refine_ls_shift/su_mean 0.000
_refine_ls_structure_factor_coef Fsqd
_refine_ls_weighting_details 'calc w=1/[\s^2^(Fo^2^)+(0.1047P)^2^+0.3762P] where P=(Fo^2^+2Fc^2^)/3'
_refine_ls_weighting_scheme calc
_refine_ls_wR_factor_gt 0.1714
_refine_ls_wR_factor_ref 0.1784
_reflns_number_gt 4682
_reflns_number_total 5456
_reflns_threshold_expression >2sigma(I)
_cod_data_source_file jo200580m_si_002.cif
_cod_data_source_block lev111m
_cod_database_code 4026326

loop_
_symmetry_equiv_pos_as_xyz
'x, y, z'
'-x, -y, -z'

loop_
_atom_site_label
_atom_site_type_symbol
_atom_site_fract_x
_atom_site_fract_y
_atom_site_fract_z
_atom_site_U_iso_or_equiv
_atom_site_adp_type
_atom_site_occupancy
_atom_site_symmetry_multiplicity
_atom_site_calc_flag
_atom_site_refinement_flags
C1 C 0.79731(15) 0.44977(15) 0.44673(10) 0.0261(3) Uani 1 1 d .
C2 C 0.80333(16) 0.53806(14) 0.35337(10) 0.0275(3) Uani 1 1 d .
C3 C 0.89336(19) 0.47999(16) 0.27546(11) 0.0327(3) Uani 1 1 d .
H3 H 0.8963 0.5398 0.2119 0.039 Uiso 1 1 calc R
C4 C 0.9794(2) 0.33673(16) 0.28777(11) 0.0344(3) Uani 1 1 d .
C5 C 0.97822(18) 0.25276(15) 0.38238(11) 0.0316(3) Uani 1 1 d .
H5 H 1.0407 0.1559 0.3931 0.038 Uiso 1 1 calc R
C6 C 0.88834(16) 0.30657(15) 0.46155(10) 0.0267(3) Uani 1 1 d .
C7 C 0.89994(17) 0.20774(15) 0.56065(10) 0.0290(3) Uani 1 1 d .
C8 C 0.59822(16) 0.24656(14) 0.61375(10) 0.0258(3) Uani 1 1 d .
C9 C 0.75568(16) 0.22415(14) 0.63609(10) 0.0268(3) Uani 1 1 d .
C10 C 0.78054(17) 0.22167(15) 0.72998(10) 0.0288(3) Uani 1 1 d .
H10 H 0.8885 0.2023 0.7451 0.035 Uiso 1 1 calc R
C11 C 0.65075(18) 0.24689(16) 0.80230(10) 0.0303(3) Uani 1 1 d .
C12 C 0.49402(17) 0.27544(15) 0.77652(10) 0.0300(3) Uani 1 1 d .
H12 H 0.4031 0.2962 0.8241 0.036 Uiso 1 1 calc R
C13 C 0.46590(16) 0.27470(14) 0.68422(10) 0.0263(3) Uani 1 1 d .
C14 C 0.29121(16) 0.30573(15) 0.66201(11) 0.0286(3) Uani 1 1 d .
H14 H 0.2946 0.2743 0.6014 0.034 Uiso 1 1 calc R
C15 C 0.7727(2) 0.5492(2) 0.58054(14) 0.0475(4) Uani 1 1 d .
H15A H 0.8634 0.4700 0.6101 0.071 Uiso 1 1 calc R
H15B H 0.6919 0.5848 0.6324 0.071 Uiso 1 1 calc R
H15C H 0.8145 0.6240 0.5397 0.071 Uiso 1 1 calc R
C16 C 1.0670(3) 0.26804(19) 0.20212(12) 0.0498(5) Uani 1 1 d .
C17 C 1.0586(4) 0.3740(2) 0.10415(15) 0.0714(7) Uani 1 1 d .
H17A H 0.9441 0.4299 0.0946 0.107 Uiso 1 1 calc R
H17B H 1.1061 0.3243 0.0513 0.107 Uiso 1 1 calc R
H17C H 1.1203 0.4361 0.1033 0.107 Uiso 1 1 calc R
C18 C 0.9774(4) 0.1657(3) 0.19621(17) 0.0683(6) Uani 1 1 d .
H18A H 0.8630 0.2190 0.1845 0.102 Uiso 1 1 calc R
H18B H 0.9815 0.0947 0.2581 0.102 Uiso 1 1 calc R
H18C H 1.0316 0.1194 0.1424 0.102 Uiso 1 1 calc R
C19 C 1.2427(3) 0.1819(3) 0.22083(17) 0.0733(7) Uani 1 1 d .
H19A H 1.2975 0.1394 0.1653 0.110 Uiso 1 1 calc R
H19B H 1.2445 0.1078 0.2808 0.110 Uiso 1 1 calc R
H19C H 1.2999 0.2429 0.2285 0.110 Uiso 1 1 calc R
C20 C 0.6373(3) 0.1090(2) 0.50037(15) 0.0506(5) Uani 1 1 d .
H20A H 0.7565 0.0745 0.5015 0.076 Uiso 1 1 calc R
H20B H 0.6105 0.1159 0.4351 0.076 Uiso 1 1 calc R
H20C H 0.5896 0.0436 0.5493 0.076 Uiso 1 1 calc R
C21 C 0.6761(2) 0.2483(2) 0.90520(12) 0.0447(4) Uani 1 1 d .
C22 C 0.8567(4) 0.2068(4) 0.9199(2) 0.0559(8) Uani 0.67 1 d P
H22A H 0.9041 0.2753 0.8745 0.084 Uiso 0.67 1 calc PR
H22B H 0.9150 0.1134 0.9072 0.084 Uiso 0.67 1 calc PR
H22C H 0.8668 0.2052 0.9875 0.084 Uiso 0.67 1 calc PR
C23 C 0.6135(6) 0.1293(7) 0.9786(2) 0.0922(16) Uani 0.67 1 d P
H23A H 0.6289 0.1250 1.0458 0.138 Uiso 0.67 1 calc PR
H23B H 0.6757 0.0386 0.9624 0.138 Uiso 0.67 1 calc PR
H23C H 0.4970 0.1504 0.9733 0.138 Uiso 0.67 1 calc PR
C24 C 0.5810(6) 0.3874(6) 0.9255(4) 0.106(2) Uani 0.67 1 d P
H24A H 0.5893 0.3856 0.9934 0.160 Uiso 0.67 1 calc PR
H24B H 0.4660 0.4099 0.9158 0.160 Uiso 0.67 1 calc PR
H24C H 0.6246 0.4588 0.8809 0.160 Uiso 0.67 1 calc PR
C22A C 0.7382(10) 0.3753(9) 0.8952(5) 0.065(2) Uani 0.33 1 d P
H22D H 0.6593 0.4624 0.8627 0.097 Uiso 0.33 1 calc PR
H22E H 0.8447 0.3604 0.8561 0.097 Uiso 0.33 1 calc PR
H22F H 0.7492 0.3823 0.9604 0.097 Uiso 0.33 1 calc PR
C23A C 0.7979(9) 0.1142(8) 0.9520(4) 0.0631(18) Uani 0.33 1 d P
H23D H 0.8176 0.1213 1.0154 0.095 Uiso 0.33 1 calc PR
H23E H 0.9009 0.0971 0.9093 0.095 Uiso 0.33 1 calc PR
H23F H 0.7552 0.0364 0.9618 0.095 Uiso 0.33 1 calc PR
C24A C 0.5212(8) 0.2701(9) 0.9771(4) 0.0527(15) Uani 0.33 1 d P
H24D H 0.5492 0.2654 1.0416 0.079 Uiso 0.33 1 calc PR
H24E H 0.4734 0.1965 0.9827 0.079 Uiso 0.33 1 calc PR
H24F H 0.4419 0.3623 0.9531 0.079 Uiso 0.33 1 calc PR
C25 C 0.2665(2) 0.08602(17) 0.75249(15) 0.0438(4) Uani 1 1 d .
H25A H 0.2611 0.0633 0.6914 0.066 Uiso 1 1 calc R
H25B H 0.2010 0.0414 0.8059 0.066 Uiso 1 1 calc R
H25C H 0.3806 0.0513 0.7677 0.066 Uiso 1 1 calc R
O1 O 0.69775(12) 0.50388(11) 0.52193(7) 0.0306(2) Uani 1 1 d .
O2 O 1.02969(13) 0.11590(13) 0.58021(8) 0.0444(3) Uani 1 1 d .
O3 O 0.57262(12) 0.24389(11) 0.52238(7) 0.0332(3) Uani 1 1 d .
O4 O 0.20387(12) 0.23429(11) 0.74164(8) 0.0356(3) Uani 1 1 d .

loop_
_atom_site_aniso_label
_atom_site_aniso_U_11
_atom_site_aniso_U_22
_atom_site_aniso_U_33
_atom_site_aniso_U_23
_atom_site_aniso_U_13
_atom_site_aniso_U_12
C1 0.0185(6) 0.0307(7) 0.0284(7) -0.0075(5) -0.0026(5) -0.0064(5)
C2 0.0226(6) 0.0278(7) 0.0307(7) -0.0047(5) -0.0049(5) -0.0071(5)
C3 0.0365(8) 0.0308(7) 0.0267(7) -0.0027(5) -0.0038(6) -0.0085(6)
C4 0.0389(8) 0.0326(7) 0.0266(7) -0.0071(6) 0.0000(6) -0.0067(6)
C5 0.0320(7) 0.0276(7) 0.0280(7) -0.0057(5) -0.0027(5) -0.0020(6)
C6 0.0218(6) 0.0297(7) 0.0247(6) -0.0046(5) -0.0029(5) -0.0047(5)
C7 0.0245(6) 0.0313(7) 0.0252(7) -0.0061(5) -0.0023(5) -0.0024(5)
C8 0.0261(6) 0.0239(6) 0.0244(6) -0.0046(5) -0.0039(5) -0.0044(5)
C9 0.0243(6) 0.0260(6) 0.0243(6) -0.0041(5) -0.0015(5) -0.0029(5)
C10 0.0245(6) 0.0320(7) 0.0266(7) -0.0049(5) -0.0041(5) -0.0058(5)
C11 0.0309(7) 0.0344(7) 0.0244(7) -0.0066(5) -0.0026(5) -0.0094(6)
C12 0.0267(7) 0.0336(7) 0.0270(7) -0.0069(5) 0.0023(5) -0.0091(6)
C13 0.0243(6) 0.0234(6) 0.0291(7) -0.0039(5) -0.0023(5) -0.0070(5)
C14 0.0242(6) 0.0277(7) 0.0326(7) -0.0049(5) -0.0027(5) -0.0086(5)
C15 0.0528(10) 0.0565(11) 0.0408(9) -0.0218(8) 0.0019(8) -0.0217(9)
C16 0.0682(12) 0.0383(9) 0.0269(8) -0.0068(6) 0.0038(7) -0.0030(8)
C17 0.108(2) 0.0527(12) 0.0308(9) -0.0057(8) 0.0108(10) -0.0106(12)
C18 0.1045(19) 0.0585(13) 0.0463(11) -0.0192(10) -0.0060(12) -0.0268(13)
C19 0.0633(14) 0.0837(17) 0.0450(11) -0.0212(11) 0.0125(10) 0.0054(12)
C20 0.0619(12) 0.0447(10) 0.0509(11) -0.0236(8) -0.0145(9) -0.0099(9)
C21 0.0364(8) 0.0699(12) 0.0270(8) -0.0192(8) -0.0012(6) -0.0109(8)
C22 0.0435(15) 0.089(2) 0.0353(14) -0.0253(15) -0.0110(11) -0.0099(15)
C23 0.080(3) 0.164(5) 0.0306(16) 0.003(2) -0.0022(16) -0.057(3)
C24 0.087(3) 0.131(4) 0.100(3) -0.091(3) -0.043(3) 0.032(3)
C22A 0.094(5) 0.094(5) 0.042(3) -0.035(3) 0.011(3) -0.066(5)
C23A 0.069(4) 0.073(4) 0.030(3) -0.011(3) -0.014(3) 0.001(4)
C24A 0.058(3) 0.089(5) 0.028(2) -0.027(3) 0.010(2) -0.040(4)
C25 0.0362(8) 0.0303(8) 0.0600(11) 0.0004(7) -0.0067(7) -0.0121(7)
O1 0.0230(5) 0.0322(5) 0.0325(5) -0.0093(4) 0.0030(4) -0.0057(4)
O2 0.0297(6) 0.0500(7) 0.0297(6) -0.0027(5) -0.0024(4) 0.0102(5)
O3 0.0310(5) 0.0367(6) 0.0278(5) -0.0120(4) -0.0069(4) -0.0007(4)
O4 0.0275(5) 0.0297(5) 0.0452(6) -0.0019(4) 0.0007(4) -0.0112(4)

loop_
_atom_type_symbol
_atom_type_description
_atom_type_scat_dispersion_real
_atom_type_scat_dispersion_imag
_atom_type_scat_source
C C 0.0033 0.0016 'International Tables Vol C Tables 4.2.6.8 and 6.1.1.4'
H H 0.0000 0.0000 'International Tables Vol C Tables 4.2.6.8 and 6.1.1.4'
O O 0.0106 0.0060 'International Tables Vol C Tables 4.2.6.8 and 6.1.1.4'

loop_
_geom_angle_atom_site_label_1
_geom_angle_atom_site_label_2
_geom_angle_atom_site_label_3
_geom_angle
_geom_angle_site_symmetry_1
_geom_angle_site_symmetry_3
O1 C1 C2 119.28(12) . .
O1 C1 C6 120.84(12) . .
C2 C1 C6 119.85(13) . .
C3 C2 C1 118.96(13) . .
C3 C2 C14 121.20(12) . 2_666
C1 C2 C14 119.82(12) . 2_666
C2 C3 C4 122.12(13) . .
C2 C3 H3 118.9 . .
C4 C3 H3 118.9 . .
C5 C4 C3 117.58(13) . .
C5 C4 C16 119.18(14) . .
C3 C4 C16 123.18(14) . .
C6 C5 C4 121.85(13) . .
C6 C5 H5 119.1 . .
C4 C5 H5 119.1 . .
C5 C6 C1 119.50(13) . .
C5 C6 C7 117.40(12) . .
C1 C6 C7 123.05(12) . .
O2 C7 C9 120.19(13) . .
O2 C7 C6 119.39(13) . .
C9 C7 C6 120.39(11) . .
O3 C8 C13 119.66(12) . .
O3 C8 C9 120.73(12) . .
C13 C8 C9 119.59(13) . .
C10 C9 C8 120.03(12) . .
C10 C9 C7 117.87(12) . .
C8 C9 C7 122.06(12) . .
C9 C10 C11 121.42(13) . .
C9 C10 H10 119.3 . .
C11 C10 H10 119.3 . .
C10 C11 C12 117.21(13) . .
C10 C11 C21 121.88(13) . .
C12 C11 C21 120.89(13) . .
C13 C12 C11 122.66(13) . .
C13 C12 H12 118.7 . .
C11 C12 H12 118.7 . .
C12 C13 C8 118.97(13) . .
C12 C13 C14 119.51(12) . .
C8 C13 C14 121.52(13) . .
O4 C14 C2 107.15(11) . 2_666
O4 C14 C13 110.98(11) . .
C2 C14 C13 111.01(11) 2_666 .
O4 C14 H14 109.2 . .
C2 C14 H14 109.2 2_666 .
C13 C14 H14 109.2 . .
O1 C15 H15A 109.5 . .
O1 C15 H15B 109.5 . .
H15A C15 H15B 109.5 . .
O1 C15 H15C 109.5 . .
H15A C15 H15C 109.5 . .
H15B C15 H15C 109.5 . .
C19 C16 C17 111.06(19) . .
C19 C16 C4 110.35(17) . .
C17 C16 C4 112.65(15) . .
C19 C16 C18 107.92(19) . .
C17 C16 C18 107.02(19) . .
C4 C16 C18 107.62(16) . .
C16 C17 H17A 109.5 . .
C16 C17 H17B 109.5 . .
H17A C17 H17B 109.5 . .
C16 C17 H17C 109.5 . .
H17A C17 H17C 109.5 . .
H17B C17 H17C 109.5 . .
C16 C18 H18A 109.5 . .
C16 C18 H18B 109.5 . .
H18A C18 H18B 109.5 . .
C16 C18 H18C 109.5 . .
H18A C18 H18C 109.5 . .
H18B C18 H18C 109.5 . .
C16 C19 H19A 109.5 . .
C16 C19 H19B 109.5 . .
H19A C19 H19B 109.5 . .
C16 C19 H19C 109.5 . .
H19A C19 H19C 109.5 . .
H19B C19 H19C 109.5 . .
O3 C20 H20A 109.5 . .
O3 C20 H20B 109.5 . .
H20A C20 H20B 109.5 . .
O3 C20 H20C 109.5 . .
H20A C20 H20C 109.5 . .
H20B C20 H20C 109.5 . .
C24 C21 C23A 138.8(3) . .
C24 C21 C22 111.9(3) . .
C23A C21 C22 46.7(4) . .
C24 C21 C11 109.5(2) . .
C23A C21 C11 111.6(3) . .
C22 C21 C11 112.54(16) . .
C24 C21 C24A 58.1(4) . .
C23A C21 C24A 106.4(4) . .
C22 C21 C24A 131.9(3) . .
C11 C21 C24A 114.9(2) . .
C24 C21 C22A 52.0(4) . .
C23A C21 C22A 110.0(5) . .
C22 C21 C22A 65.4(4) . .
C11 C21 C22A 107.6(3) . .
C24A C21 C22A 106.2(4) . .
C24 C21 C23 110.9(4) . .
C23A C21 C23 60.6(4) . .
C22 C21 C23 105.4(3) . .
C11 C21 C23 106.4(2) . .
C24A C21 C23 53.6(3) . .
C22A C21 C23 145.6(3) . .
C21 C22 H22A 109.5 . .
C21 C22 H22B 109.5 . .
H22A C22 H22B 109.5 . .
C21 C22 H22C 109.5 . .
H22A C22 H22C 109.5 . .
H22B C22 H22C 109.5 . .
C21 C23 H23A 109.5 . .
C21 C23 H23B 109.5 . .
H23A C23 H23B 109.5 . .
C21 C23 H23C 109.5 . .
H23A C23 H23C 109.5 . .
H23B C23 H23C 109.5 . .
C21 C24 H24A 109.5 . .
C21 C24 H24B 109.5 . .
H24A C24 H24B 109.5 . .
C21 C24 H24C 109.5 . .
H24A C24 H24C 109.5 . .
H24B C24 H24C 109.5 . .
C21 C22A H22D 109.5 . .
C21 C22A H22E 109.5 . .
H22D C22A H22E 109.5 . .
C21 C22A H22F 109.5 . .
H22D C22A H22F 109.5 . .
H22E C22A H22F 109.5 . .
C21 C23A H23D 109.5 . .
C21 C23A H23E 109.5 . .
H23D C23A H23E 109.5 . .
C21 C23A H23F 109.5 . .
H23D C23A H23F 109.5 . .
H23E C23A H23F 109.5 . .
C21 C24A H24D 109.5 . .
C21 C24A H24E 109.5 . .
H24D C24A H24E 109.5 . .
C21 C24A H24F 109.5 . .
H24D C24A H24F 109.5 . .
H24E C24A H24F 109.5 . .
O4 C25 H25A 109.5 . .
O4 C25 H25B 109.5 . .
H25A C25 H25B 109.5 . .
O4 C25 H25C 109.5 . .
H25A C25 H25C 109.5 . .
H25B C25 H25C 109.5 . .
C1 O1 C15 115.89(12) . .
C8 O3 C20 114.82(12) . .
C25 O4 C14 111.99(12) . .

loop_
_geom_bond_atom_site_label_1
_geom_bond_atom_site_label_2
_geom_bond_distance
_geom_bond_site_symmetry_2
C1 O1 1.3693(16) .
C1 C2 1.3981(19) .
C1 C6 1.4019(19) .
C2 C3 1.393(2) .
C2 C14 1.5213(19) 2_666
C3 C4 1.396(2) .
C3 H3 0.9500 .
C4 C5 1.391(2) .
C4 C16 1.533(2) .
C5 C6 1.387(2) .
C5 H5 0.9500 .
C6 C7 1.4983(19) .
C7 O2 1.2208(17) .
C7 C9 1.4945(19) .
C8 O3 1.3742(17) .
C8 C13 1.3910(19) .
C8 C9 1.4006(19) .
C9 C10 1.390(2) .
C10 C11 1.3907(19) .
C10 H10 0.9500 .
C11 C12 1.398(2) .
C11 C21 1.532(2) .
C12 C13 1.388(2) .
C12 H12 0.9500 .
C13 C14 1.5265(19) .
C14 O4 1.4314(17) .
C14 C2 1.5213(19) 2_666
C14 H14 1.0000 .
C15 O1 1.417(2) .
C15 H15A 0.9800 .
C15 H15B 0.9800 .
C15 H15C 0.9800 .
C16 C19 1.515(3) .
C16 C17 1.519(3) .
C16 C18 1.566(3) .
C17 H17A 0.9800 .
C17 H17B 0.9800 .
C17 H17C 0.9800 .
C18 H18A 0.9800 .
C18 H18B 0.9800 .
C18 H18C 0.9800 .
C19 H19A 0.9800 .
C19 H19B 0.9800 .
C19 H19C 0.9800 .
C20 O3 1.424(2) .
C20 H20A 0.9800 .
C20 H20B 0.9800 .
C20 H20C 0.9800 .
C21 C24 1.477(5) .
C21 C23A 1.495(7) .
C21 C22 1.527(3) .
C21 C24A 1.532(6) .
C21 C22A 1.571(6) .
C21 C23 1.581(5) .
C22 H22A 0.9800 .
C22 H22B 0.9800 .
C22 H22C 0.9800 .
C23 H23A 0.9800 .
C23 H23B 0.9800 .
C23 H23C 0.9800 .
C24 H24A 0.9800 .
C24 H24B 0.9800 .
C24 H24C 0.9800 .
C22A H22D 0.9800 .
C22A H22E 0.9800 .
C22A H22F 0.9800 .
C23A H23D 0.9800 .
C23A H23E 0.9800 .
C23A H23F 0.9800 .
C24A H24D 0.9800 .
C24A H24E 0.9800 .
C24A H24F 0.9800 .
C25 O4 1.4238(19) .
C25 H25A 0.9800 .
C25 H25B 0.9800 .
C25 H25C 0.9800 .
